data_7005123
loop_
_publ_author_name
'Devi, Anjana'
'Bhakta, Raghunandan'
'Milanov, Andrian'
'Hellwig, Malte'
'Barreca, Davide'
'Tondello, Eugene'
'Thomas, Reji'
'Ehrhart, Peter'
'Winter, Manuela'
'Fischer, Roland'

_publ_section_title
;
 Synthesis and characterisation of zirconium-amido guanidinato complex:
 a potential precursor for ZrO2 thin films.
;
_journal_issue 17
_journal_name_full 'Dalton transactions (Cambridge, England : 2003)'
_journal_page_first 1671
_journal_page_last 1676
_journal_paper_doi 10.1039/b616861b
_journal_year 2007
_chemical_formula_sum 'C26 H60 N8 Zr'
_chemical_formula_weight 576.04
_chemical_name_systematic
;
?
;
_space_group_IT_number 61
_symmetry_cell_setting orthorhombic
_symmetry_space_group_name_Hall '-P 2ac 2ab'
_symmetry_space_group_name_H-M 'P b c a'
_atom_sites_solution_hydrogens geom
_atom_sites_solution_primary direct
_atom_sites_solution_secondary difmap
_audit_creation_method SHELXL-97
_cell_angle_alpha 90.00
_cell_angle_beta 90.00
_cell_angle_gamma 90.00
_cell_formula_units_Z 8
_cell_length_a 10.8201(18)
_cell_length_b 17.638(2)
_cell_length_c 33.626(5)
_cell_measurement_reflns_used 1807
_cell_measurement_temperature 105(2)
_cell_measurement_theta_max 27.49
_cell_measurement_theta_min 2.61
_cell_volume 6417.4(16)
_computing_cell_refinement 'CrysAlis RED 1.171.13, Oxford Diffraction'
_computing_data_collection 'CrysAlis CCD 1.171.13, Oxford Diffraction'
_computing_data_reduction 'CrysAlis RED 1.171.13, Oxford Diffraction'
_computing_molecular_graphics SHELXL-97
_computing_publication_material SHELXL-97
_computing_structure_refinement 'SHELXL-97 (Sheldrick, 1997)'
_computing_structure_solution 'SHELXS-97 (Sheldrick, 1990)'
_diffrn_ambient_temperature 105(2)
_diffrn_measured_fraction_theta_full 0.997
_diffrn_measured_fraction_theta_max 0.997
_diffrn_measurement_device_type 'Sapphire2-CCD, Oxford Diffraction'
_diffrn_measurement_method '644 images at 1.0 deg. in \w and 40 sec.'
_diffrn_radiation_monochromator graphite
_diffrn_radiation_source 'Enhance (mo)x-ray source'
_diffrn_radiation_type MoK\a
_diffrn_radiation_wavelength 0.71073
_diffrn_reflns_av_R_equivalents 0.1303
_diffrn_reflns_av_sigmaI/netI 0.1427
_diffrn_reflns_limit_h_max 12
_diffrn_reflns_limit_h_min -12
_diffrn_reflns_limit_k_max 20
_diffrn_reflns_limit_k_min -20
_diffrn_reflns_limit_l_max 39
_diffrn_reflns_limit_l_min -39
_diffrn_reflns_number 45330
_diffrn_reflns_theta_full 25.00
_diffrn_reflns_theta_max 25.00
_diffrn_reflns_theta_min 3.07
_exptl_absorpt_coefficient_mu 0.369
_exptl_absorpt_correction_T_max 0.960
_exptl_absorpt_correction_T_min 0.947
_exptl_absorpt_correction_type numerical
_exptl_absorpt_process_details 'Gaussian face-indexed'
_exptl_crystal_colour colourless
_exptl_crystal_density_diffrn 1.192
_exptl_crystal_density_method 'not measured'
_exptl_crystal_description prism
_exptl_crystal_F_000 2496
_exptl_crystal_size_max 0.10
_exptl_crystal_size_mid 0.08
_exptl_crystal_size_min 0.06
_refine_diff_density_max 0.778
_refine_diff_density_min -0.385
_refine_diff_density_rms 0.066
_refine_ls_extinction_method none
_refine_ls_goodness_of_fit_ref 1.020
_refine_ls_hydrogen_treatment constr
_refine_ls_matrix_type full
_refine_ls_number_parameters 332
_refine_ls_number_reflns 5629
_refine_ls_number_restraints 0
_refine_ls_restrained_S_all 1.020
_refine_ls_R_factor_all 0.1809
_refine_ls_R_factor_gt 0.0634
_refine_ls_shift/su_max 0.000
_refine_ls_shift/su_mean 0.000
_refine_ls_structure_factor_coef Fsqd
_refine_ls_weighting_details 'calc w=1/[\s^2^(Fo^2^)+(0.0360P)^2^+0.0000P] where P=(Fo^2^+2Fc^2^)/3'
_refine_ls_weighting_scheme calc
_refine_ls_wR_factor_gt 0.0967
_refine_ls_wR_factor_ref 0.1353
_reflns_number_gt 2878
_reflns_number_total 5629
_reflns_threshold_expression >2sigma(I)
_cod_data_source_file b616861b.txt
_cod_data_source_block neucvd66
_cod_original_cell_volume 6417.3(16)
_cod_original_sg_symbol_H-M Pbca
_cod_database_code 7005123

loop_
_symmetry_equiv_pos_as_xyz
'x, y, z'
'-x+1/2, -y, z+1/2'
'-x, y+1/2, -z+1/2'
'x+1/2, -y+1/2, -z'
'-x, -y, -z'
'x-1/2, y, -z-1/2'
'x, -y-1/2, z-1/2'
'-x-1/2, y-1/2, z'

loop_
_atom_site_label
_atom_site_type_symbol
_atom_site_fract_x
_atom_site_fract_y
_atom_site_fract_z
_atom_site_U_iso_or_equiv
_atom_site_adp_type
_atom_site_occupancy
_atom_site_symmetry_multiplicity
_atom_site_calc_flag
_atom_site_refinement_flags
_atom_site_disorder_assembly
_atom_site_disorder_group
Zr1 Zr 0.00244(7) 0.31058(3) 0.122853(16) 0.02223(17) Uani 1 1 d . . .
N11 N 0.1907(5) 0.3761(3) 0.11944(16) 0.0252(13) Uani 1 1 d . . .
C111 C 0.2683(7) 0.4282(4) 0.14116(19) 0.0351(19) Uani 1 1 d . . .
H11G H 0.3098 0.4617 0.1212 0.042 Uiso 1 1 calc R . .
C112 C 0.3699(7) 0.3892(4) 0.1653(2) 0.040(2) Uani 1 1 d . . .
H11A H 0.3323 0.3592 0.1867 0.060 Uiso 1 1 calc R . .
H11B H 0.4245 0.4277 0.1769 0.060 Uiso 1 1 calc R . .
H11C H 0.4180 0.3559 0.1479 0.060 Uiso 1 1 calc R . .
C113 C 0.1927(7) 0.4796(4) 0.1691(2) 0.039(2) Uani 1 1 d . . .
H11D H 0.1271 0.5048 0.1540 0.058 Uiso 1 1 calc R . .
H11E H 0.2471 0.5179 0.1809 0.058 Uiso 1 1 calc R . .
H11F H 0.1557 0.4488 0.1903 0.058 Uiso 1 1 calc R . .
C12 C 0.1883(6) 0.3764(4) 0.0802(2) 0.0302(17) Uani 1 1 d . . .
N12 N 0.2828(6) 0.4062(4) 0.05691(17) 0.0468(18) Uani 1 1 d . . .
C121 C 0.4128(7) 0.3850(5) 0.0631(3) 0.069(3) Uani 1 1 d . . .
H12A H 0.4540 0.4241 0.0789 0.103 Uiso 1 1 calc R . .
H12B H 0.4541 0.3803 0.0373 0.103 Uiso 1 1 calc R . .
H12C H 0.4168 0.3363 0.0771 0.103 Uiso 1 1 calc R . .
C122 C 0.2589(8) 0.4575(5) 0.0246(2) 0.060(3) Uani 1 1 d . . .
H12D H 0.1686 0.4650 0.0219 0.073 Uiso 1 1 calc R . .
H12E H 0.2899 0.4351 -0.0005 0.073 Uiso 1 1 calc R . .
C123 C 0.3190(11) 0.5316(5) 0.0311(3) 0.100(4) Uani 1 1 d . . .
H12G H 0.2750 0.5592 0.0521 0.151 Uiso 1 1 calc R . .
H12H H 0.3167 0.5611 0.0064 0.151 Uiso 1 1 calc R . .
H12F H 0.4051 0.5237 0.0392 0.151 Uiso 1 1 calc R . .
N13 N 0.0889(5) 0.3434(3) 0.06432(15) 0.0229(13) Uani 1 1 d . . .
C131 C 0.0889(6) 0.3143(4) 0.02318(18) 0.0303(17) Uani 1 1 d . . .
H13G H 0.1480 0.3459 0.0074 0.036 Uiso 1 1 calc R . .
C132 C 0.1339(7) 0.2331(4) 0.0215(2) 0.051(2) Uani 1 1 d . . .
H13A H 0.2187 0.2305 0.0317 0.077 Uiso 1 1 calc R . .
H13B H 0.1322 0.2152 -0.0060 0.077 Uiso 1 1 calc R . .
H13C H 0.0800 0.2011 0.0379 0.077 Uiso 1 1 calc R . .
C133 C -0.0377(6) 0.3238(4) 0.0050(2) 0.041(2) Uani 1 1 d . . .
H13D H -0.0981 0.2946 0.0204 0.061 Uiso 1 1 calc R . .
H13E H -0.0365 0.3055 -0.0225 0.061 Uiso 1 1 calc R . .
H13F H -0.0606 0.3776 0.0054 0.061 Uiso 1 1 calc R . .
N21 N -0.0431(4) 0.3574(3) 0.18267(15) 0.0194(13) Uani 1 1 d . . .
C211 C -0.0643(7) 0.3260(4) 0.22247(19) 0.0290(18) Uani 1 1 d . . .
H21G H -0.1090 0.3647 0.2388 0.035 Uiso 1 1 calc R . .
C212 C 0.0585(7) 0.3094(4) 0.2421(2) 0.043(2) Uani 1 1 d . . .
H21A H 0.1023 0.2704 0.2268 0.064 Uiso 1 1 calc R . .
H21B H 0.0444 0.2913 0.2692 0.064 Uiso 1 1 calc R . .
H21C H 0.1083 0.3558 0.2428 0.064 Uiso 1 1 calc R . .
C213 C -0.1426(7) 0.2549(4) 0.2204(2) 0.045(2) Uani 1 1 d . . .
H21D H -0.2226 0.2670 0.2083 0.067 Uiso 1 1 calc R . .
H21E H -0.1558 0.2352 0.2473 0.067 Uiso 1 1 calc R . .
H21F H -0.1001 0.2166 0.2043 0.067 Uiso 1 1 calc R . .
C22 C -0.1062(6) 0.4194(4) 0.1697(2) 0.0242(16) Uani 1 1 d . . .
N22 N -0.1589(5) 0.4719(3) 0.19495(17) 0.0288(14) Uani 1 1 d . . .
C221 C -0.2861(7) 0.4970(4) 0.1903(2) 0.049(2) Uani 1 1 d . . .
H22A H -0.3273 0.4656 0.1702 0.073 Uiso 1 1 calc R . .
H22B H -0.2871 0.5501 0.1818 0.073 Uiso 1 1 calc R . .
H22C H -0.3296 0.4921 0.2157 0.073 Uiso 1 1 calc R . .
C222 C -0.0933(7) 0.5019(4) 0.2292(2) 0.0390(19) Uani 1 1 d . . .
H22D H -0.0134 0.4751 0.2320 0.047 Uiso 1 1 calc R . .
H22E H -0.1424 0.4920 0.2535 0.047 Uiso 1 1 calc R . .
C223 C -0.0696(8) 0.5860(4) 0.2258(2) 0.057(2) Uani 1 1 d . . .
H22F H -0.0253 0.5964 0.2009 0.085 Uiso 1 1 calc R . .
H22G H -0.0196 0.6029 0.2484 0.085 Uiso 1 1 calc R . .
H22H H -0.1486 0.6132 0.2257 0.085 Uiso 1 1 calc R . .
N23 N -0.1082(5) 0.4230(3) 0.13029(15) 0.0224(13) Uani 1 1 d . . .
C231 C -0.1485(6) 0.4903(3) 0.10821(19) 0.0264(17) Uani 1 1 d . . .
H23G H -0.1670 0.5319 0.1275 0.032 Uiso 1 1 calc R . .
C232 C -0.0481(7) 0.5165(4) 0.0801(2) 0.039(2) Uani 1 1 d . . .
H23A H 0.0269 0.5280 0.0953 0.059 Uiso 1 1 calc R . .
H23B H -0.0757 0.5622 0.0661 0.059 Uiso 1 1 calc R . .
H23C H -0.0305 0.4764 0.0608 0.059 Uiso 1 1 calc R . .
C233 C -0.2651(7) 0.4723(4) 0.0846(2) 0.043(2) Uani 1 1 d . . .
H23D H -0.2470 0.4328 0.0650 0.064 Uiso 1 1 calc R . .
H23E H -0.2936 0.5181 0.0709 0.064 Uiso 1 1 calc R . .
H23F H -0.3297 0.4544 0.1028 0.064 Uiso 1 1 calc R . .
N31 N -0.1549(5) 0.2532(3) 0.10280(16) 0.0275(14) Uani 1 1 d . . .
C31 C -0.3627(7) 0.2211(4) 0.1314(3) 0.063(3) Uani 1 1 d . . .
H31A H -0.3790 0.1787 0.1133 0.095 Uiso 1 1 calc R . .
H31B H -0.4410 0.2451 0.1389 0.095 Uiso 1 1 calc R . .
H31C H -0.3212 0.2021 0.1554 0.095 Uiso 1 1 calc R . .
C32 C -0.2811(6) 0.2782(4) 0.1111(2) 0.045(2) Uani 1 1 d . . .
H32A H -0.3204 0.2927 0.0856 0.054 Uiso 1 1 calc R . .
H32B H -0.2771 0.3242 0.1278 0.054 Uiso 1 1 calc R . .
C33 C -0.1569(7) 0.1859(4) 0.0772(2) 0.051(2) Uani 1 1 d . . .
H33A H -0.2017 0.1449 0.0906 0.077 Uiso 1 1 calc R . .
H33B H -0.0720 0.1696 0.0717 0.077 Uiso 1 1 calc R . .
H33C H -0.1984 0.1982 0.0521 0.077 Uiso 1 1 calc R . .
N41 N 0.0866(5) 0.2091(3) 0.14005(17) 0.0333(15) Uani 1 1 d . . .
C41 C 0.2156(10) 0.2023(5) 0.1523(3) 0.087(4) Uani 1 1 d . . .
H41A H 0.2487 0.2535 0.1580 0.105 Uiso 1 1 calc R . .
H41B H 0.2199 0.1723 0.1771 0.105 Uiso 1 1 calc R . .
C42 C 0.2881(9) 0.1685(6) 0.1240(3) 0.092(4) Uani 1 1 d . . .
H42A H 0.2520 0.1195 0.1166 0.138 Uiso 1 1 calc R . .
H42B H 0.3713 0.1605 0.1347 0.138 Uiso 1 1 calc R . .
H42C H 0.2928 0.2012 0.1005 0.138 Uiso 1 1 calc R . .
C43 C 0.0293(6) 0.1359(4) 0.1474(2) 0.044(2) Uani 1 1 d . . .
H43A H 0.0583 0.0993 0.1276 0.065 Uiso 1 1 calc R . .
H43B H -0.0607 0.1409 0.1455 0.065 Uiso 1 1 calc R . .
H43C H 0.0517 0.1182 0.1741 0.065 Uiso 1 1 calc R . .

loop_
_atom_site_aniso_label
_atom_site_aniso_U_11
_atom_site_aniso_U_22
_atom_site_aniso_U_33
_atom_site_aniso_U_23
_atom_site_aniso_U_13
_atom_site_aniso_U_12
Zr1 0.0225(3) 0.0230(3) 0.0212(3) 0.0014(3) 0.0026(4) 0.0033(4)
N11 0.027(3) 0.035(3) 0.013(3) -0.002(3) -0.008(3) -0.008(3)
C111 0.039(5) 0.045(5) 0.021(4) 0.009(4) 0.003(4) -0.004(4)
C112 0.039(5) 0.049(5) 0.032(5) -0.007(4) -0.011(4) -0.008(4)
C113 0.038(5) 0.040(5) 0.039(5) -0.003(4) -0.019(4) -0.009(4)
C12 0.023(4) 0.044(5) 0.023(4) 0.004(4) -0.001(3) -0.006(3)
N12 0.036(4) 0.084(5) 0.021(4) 0.009(4) -0.003(3) -0.022(4)
C121 0.035(5) 0.121(8) 0.050(6) -0.008(6) -0.004(5) -0.006(5)
C122 0.070(6) 0.072(7) 0.039(5) 0.004(5) -0.003(5) -0.044(5)
C123 0.173(13) 0.062(7) 0.066(8) 0.011(6) -0.023(8) -0.025(8)
N13 0.015(3) 0.037(3) 0.016(3) 0.000(3) 0.000(3) -0.005(2)
C131 0.022(4) 0.052(5) 0.017(4) -0.004(4) 0.002(3) -0.011(4)
C132 0.041(5) 0.077(6) 0.036(5) -0.018(5) -0.001(4) 0.020(5)
C133 0.038(5) 0.058(5) 0.026(4) -0.006(4) -0.005(3) -0.007(4)
N21 0.020(3) 0.017(3) 0.021(3) 0.006(2) 0.002(2) 0.003(2)
C211 0.039(4) 0.026(4) 0.021(4) 0.006(3) 0.007(4) 0.007(3)
C212 0.046(5) 0.052(5) 0.030(5) 0.016(4) -0.004(4) 0.014(4)
C213 0.043(5) 0.055(5) 0.037(5) 0.014(4) 0.022(4) 0.000(4)
C22 0.020(4) 0.021(4) 0.032(4) -0.002(3) 0.001(3) -0.003(3)
N22 0.035(4) 0.027(3) 0.024(4) -0.002(3) -0.005(3) 0.012(3)
C221 0.053(5) 0.047(5) 0.047(5) -0.012(4) -0.004(5) 0.021(4)
C222 0.053(5) 0.036(5) 0.028(4) -0.005(4) 0.000(4) 0.012(4)
C223 0.078(7) 0.047(5) 0.045(6) -0.012(4) -0.011(5) 0.006(5)
N23 0.029(3) 0.020(3) 0.019(3) 0.003(3) -0.004(3) 0.001(2)
C231 0.037(4) 0.014(3) 0.028(4) 0.001(3) -0.013(3) -0.001(3)
C232 0.057(5) 0.032(4) 0.029(4) 0.014(4) -0.007(4) -0.001(4)
C233 0.060(6) 0.019(4) 0.050(5) 0.002(4) -0.026(4) 0.004(4)
N31 0.031(4) 0.019(3) 0.033(4) -0.003(3) 0.005(3) -0.001(2)
C31 0.033(5) 0.047(5) 0.110(8) -0.009(5) 0.017(5) -0.002(4)
C32 0.033(4) 0.024(4) 0.078(7) -0.013(4) -0.002(4) -0.004(3)
C33 0.053(5) 0.041(5) 0.059(5) -0.016(5) 0.018(4) -0.025(5)
N41 0.025(3) 0.033(4) 0.042(4) 0.001(3) -0.004(3) 0.010(3)
C41 0.091(9) 0.032(6) 0.140(11) -0.027(6) 0.026(8) 0.002(5)
C42 0.074(7) 0.101(9) 0.100(9) 0.033(8) -0.014(7) -0.023(6)
C43 0.034(5) 0.038(4) 0.059(5) 0.014(4) 0.011(4) 0.011(3)

loop_
_atom_type_symbol
_atom_type_description
_atom_type_scat_dispersion_real
_atom_type_scat_dispersion_imag
_atom_type_scat_source
C C 0.0033 0.0016 'International Tables Vol C Tables 4.2.6.8 and 6.1.1.4'
H H 0.0000 0.0000 'International Tables Vol C Tables 4.2.6.8 and 6.1.1.4'
N N 0.0061 0.0033 'International Tables Vol C Tables 4.2.6.8 and 6.1.1.4'
Zr Zr -2.9673 0.5597 'International Tables Vol C Tables 4.2.6.8 and 6.1.1.4'

loop_
_geom_angle_atom_site_label_1
_geom_angle_atom_site_label_2
_geom_angle_atom_site_label_3
_geom_angle
_geom_angle_site_symmetry_1
_geom_angle_site_symmetry_3
_geom_angle_publ_flag
N41 Zr1 N31 91.7(2) . . ?
N41 Zr1 N21 99.4(2) . . ?
N31 Zr1 N21 106.87(19) . . ?
N41 Zr1 N13 106.3(2) . . ?
N31 Zr1 N13 100.4(2) . . ?
N21 Zr1 N13 141.66(18) . . ?
N41 Zr1 N23 157.4(2) . . ?
N31 Zr1 N23 91.64(19) . . ?
N21 Zr1 N23 58.29(17) . . ?
N13 Zr1 N23 95.09(18) . . ?
N41 Zr1 N11 93.3(2) . . ?
N31 Zr1 N11 158.4(2) . . ?
N21 Zr1 N11 93.08(18) . . ?
N13 Zr1 N11 58.02(18) . . ?
N23 Zr1 N11 91.85(18) . . ?
N41 Zr1 C12 100.9(2) . . ?
N31 Zr1 C12 129.5(2) . . ?
N21 Zr1 C12 118.68(19) . . ?
N13 Zr1 C12 29.09(18) . . ?
N23 Zr1 C12 94.19(19) . . ?
N11 Zr1 C12 28.93(18) . . ?
N41 Zr1 C22 128.8(2) . . ?
N31 Zr1 C22 100.07(19) . . ?
N21 Zr1 C22 29.46(17) . . ?
N13 Zr1 C22 119.94(19) . . ?
N23 Zr1 C22 28.83(17) . . ?
N11 Zr1 C22 93.19(18) . . ?
C12 Zr1 C22 108.7(2) . . ?
C12 N11 C111 121.0(6) . . ?
C12 N11 Zr1 91.9(4) . . ?
C111 N11 Zr1 142.6(4) . . ?
N11 C111 C112 113.6(6) . . ?
N11 C111 C113 112.0(6) . . ?
C112 C111 C113 108.7(6) . . ?
N11 C111 H11G 107.4 . . ?
C112 C111 H11G 107.4 . . ?
C113 C111 H11G 107.4 . . ?
C111 C112 H11A 109.5 . . ?
C111 C112 H11B 109.5 . . ?
H11A C112 H11B 109.5 . . ?
C111 C112 H11C 109.5 . . ?
H11A C112 H11C 109.5 . . ?
H11B C112 H11C 109.5 . . ?
C111 C113 H11D 109.5 . . ?
C111 C113 H11E 109.5 . . ?
H11D C113 H11E 109.5 . . ?
C111 C113 H11F 109.5 . . ?
H11D C113 H11F 109.5 . . ?
H11E C113 H11F 109.5 . . ?
N11 C12 N13 114.5(6) . . ?
N11 C12 N12 123.3(6) . . ?
N13 C12 N12 122.2(6) . . ?
N11 C12 Zr1 59.2(3) . . ?
N13 C12 Zr1 55.3(3) . . ?
N12 C12 Zr1 176.6(5) . . ?
C12 N12 C122 122.0(7) . . ?
C12 N12 C121 121.9(6) . . ?
C122 N12 C121 116.1(7) . . ?
N12 C121 H12A 109.5 . . ?
N12 C121 H12B 109.5 . . ?
H12A C121 H12B 109.5 . . ?
N12 C121 H12C 109.5 . . ?
H12A C121 H12C 109.5 . . ?
H12B C121 H12C 109.5 . . ?
N12 C122 C123 111.5(7) . . ?
N12 C122 H12D 109.3 . . ?
C123 C122 H12D 109.3 . . ?
N12 C122 H12E 109.3 . . ?
C123 C122 H12E 109.3 . . ?
H12D C122 H12E 108.0 . . ?
C122 C123 H12G 109.5 . . ?
C122 C123 H12H 109.5 . . ?
H12G C123 H12H 109.5 . . ?
C122 C123 H12F 109.5 . . ?
H12G C123 H12F 109.5 . . ?
H12H C123 H12F 109.5 . . ?
C12 N13 C131 121.8(5) . . ?
C12 N13 Zr1 95.6(4) . . ?
C131 N13 Zr1 136.8(4) . . ?
N13 C131 C133 109.9(5) . . ?
N13 C131 C132 111.3(6) . . ?
C133 C131 C132 112.6(6) . . ?
N13 C131 H13G 107.6 . . ?
C133 C131 H13G 107.6 . . ?
C132 C131 H13G 107.6 . . ?
C131 C132 H13A 109.5 . . ?
C131 C132 H13B 109.5 . . ?
H13A C132 H13B 109.5 . . ?
C131 C132 H13C 109.5 . . ?
H13A C132 H13C 109.5 . . ?
H13B C132 H13C 109.5 . . ?
C131 C133 H13D 109.5 . . ?
C131 C133 H13E 109.5 . . ?
H13D C133 H13E 109.5 . . ?
C131 C133 H13F 109.5 . . ?
H13D C133 H13F 109.5 . . ?
H13E C133 H13F 109.5 . . ?
C22 N21 C211 121.2(5) . . ?
C22 N21 Zr1 96.8(4) . . ?
C211 N21 Zr1 135.9(4) . . ?
N21 C211 C212 109.5(5) . . ?
N21 C211 C213 111.0(5) . . ?
C212 C211 C213 110.6(6) . . ?
N21 C211 H21G 108.6 . . ?
C212 C211 H21G 108.6 . . ?
C213 C211 H21G 108.6 . . ?
C211 C212 H21A 109.5 . . ?
C211 C212 H21B 109.5 . . ?
H21A C212 H21B 109.5 . . ?
C211 C212 H21C 109.5 . . ?
H21A C212 H21C 109.5 . . ?
H21B C212 H21C 109.5 . . ?
C211 C213 H21D 109.5 . . ?
C211 C213 H21E 109.5 . . ?
H21D C213 H21E 109.5 . . ?
C211 C213 H21F 109.5 . . ?
H21D C213 H21F 109.5 . . ?
H21E C213 H21F 109.5 . . ?
N23 C22 N21 111.5(6) . . ?
N23 C22 N22 125.2(6) . . ?
N21 C22 N22 123.3(6) . . ?
N23 C22 Zr1 57.8(3) . . ?
N21 C22 Zr1 53.7(3) . . ?
N22 C22 Zr1 177.0(5) . . ?
C22 N22 C222 122.0(6) . . ?
C22 N22 C221 121.9(6) . . ?
C222 N22 C221 115.9(5) . . ?
N22 C221 H22A 109.5 . . ?
N22 C221 H22B 109.5 . . ?
H22A C221 H22B 109.5 . . ?
N22 C221 H22C 109.5 . . ?
H22A C221 H22C 109.5 . . ?
H22B C221 H22C 109.5 . . ?
N22 C222 C223 112.3(6) . . ?
N22 C222 H22D 109.2 . . ?
C223 C222 H22D 109.2 . . ?
N22 C222 H22E 109.2 . . ?
C223 C222 H22E 109.2 . . ?
H22D C222 H22E 107.9 . . ?
C222 C223 H22F 109.5 . . ?
C222 C223 H22G 109.5 . . ?
H22F C223 H22G 109.5 . . ?
C222 C223 H22H 109.5 . . ?
H22F C223 H22H 109.5 . . ?
H22G C223 H22H 109.5 . . ?
C22 N23 C231 123.3(5) . . ?
C22 N23 Zr1 93.3(4) . . ?
C231 N23 Zr1 142.0(4) . . ?
N23 C231 C232 110.5(5) . . ?
N23 C231 C233 109.9(5) . . ?
C232 C231 C233 109.5(6) . . ?
N23 C231 H23G 109.0 . . ?
C232 C231 H23G 109.0 . . ?
C233 C231 H23G 109.0 . . ?
C231 C232 H23A 109.5 . . ?
C231 C232 H23B 109.5 . . ?
H23A C232 H23B 109.5 . . ?
C231 C232 H23C 109.5 . . ?
H23A C232 H23C 109.5 . . ?
H23B C232 H23C 109.5 . . ?
C231 C233 H23D 109.5 . . ?
C231 C233 H23E 109.5 . . ?
H23D C233 H23E 109.5 . . ?
C231 C233 H23F 109.5 . . ?
H23D C233 H23F 109.5 . . ?
H23E C233 H23F 109.5 . . ?
C32 N31 C33 110.0(5) . . ?
C32 N31 Zr1 123.5(4) . . ?
C33 N31 Zr1 126.4(4) . . ?
C32 C31 H31A 109.5 . . ?
C32 C31 H31B 109.5 . . ?
H31A C31 H31B 109.5 . . ?
C32 C31 H31C 109.5 . . ?
H31A C31 H31C 109.5 . . ?
H31B C31 H31C 109.5 . . ?
N31 C32 C31 115.6(6) . . ?
N31 C32 H32A 108.4 . . ?
C31 C32 H32A 108.4 . . ?
N31 C32 H32B 108.4 . . ?
C31 C32 H32B 108.4 . . ?
H32A C32 H32B 107.4 . . ?
N31 C33 H33A 109.5 . . ?
N31 C33 H33B 109.5 . . ?
H33A C33 H33B 109.5 . . ?
N31 C33 H33C 109.5 . . ?
H33A C33 H33C 109.5 . . ?
H33B C33 H33C 109.5 . . ?
C43 N41 C41 106.7(6) . . ?
C43 N41 Zr1 128.5(4) . . ?
C41 N41 Zr1 124.4(5) . . ?
C42 C41 N41 112.8(9) . . ?
C42 C41 H41A 109.0 . . ?
N41 C41 H41A 109.0 . . ?
C42 C41 H41B 109.0 . . ?
N41 C41 H41B 109.0 . . ?
H41A C41 H41B 107.8 . . ?
C41 C42 H42A 109.5 . . ?
C41 C42 H42B 109.5 . . ?
H42A C42 H42B 109.5 . . ?
C41 C42 H42C 109.5 . . ?
H42A C42 H42C 109.5 . . ?
H42B C42 H42C 109.5 . . ?
N41 C43 H43A 109.5 . . ?
N41 C43 H43B 109.5 . . ?
H43A C43 H43B 109.5 . . ?
N41 C43 H43C 109.5 . . ?
H43A C43 H43C 109.5 . . ?
H43B C43 H43C 109.5 . . ?

loop_
_geom_bond_atom_site_label_1
_geom_bond_atom_site_label_2
_geom_bond_distance
_geom_bond_site_symmetry_2
_geom_bond_publ_flag
Zr1 N41 2.090(5) . ?
Zr1 N31 2.092(6) . ?
Zr1 N21 2.229(5) . ?
Zr1 N13 2.255(5) . ?
Zr1 N23 2.329(5) . ?
Zr1 N11 2.345(5) . ?
Zr1 C12 2.730(7) . ?
Zr1 C22 2.747(7) . ?
N11 C12 1.321(8) . ?
N11 C111 1.443(8) . ?
C111 C112 1.530(9) . ?
C111 C113 1.542(9) . ?
C111 H11G 1.0000 . ?
C112 H11A 0.9800 . ?
C112 H11B 0.9800 . ?
C112 H11C 0.9800 . ?
C113 H11D 0.9800 . ?
C113 H11E 0.9800 . ?
C113 H11F 0.9800 . ?
C12 N13 1.334(8) . ?
C12 N12 1.391(8) . ?
N12 C122 1.438(9) . ?
N12 C121 1.470(9) . ?
C121 H12A 0.9800 . ?
C121 H12B 0.9800 . ?
C121 H12C 0.9800 . ?
C122 C123 1.476(10) . ?
C122 H12D 0.9900 . ?
C122 H12E 0.9900 . ?
C123 H12G 0.9800 . ?
C123 H12H 0.9800 . ?
C123 H12F 0.9800 . ?
N13 C131 1.476(8) . ?
C131 C133 1.510(8) . ?
C131 C132 1.512(9) . ?
C131 H13G 1.0000 . ?
C132 H13A 0.9800 . ?
C132 H13B 0.9800 . ?
C132 H13C 0.9800 . ?
C133 H13D 0.9800 . ?
C133 H13E 0.9800 . ?
C133 H13F 0.9800 . ?
N21 C22 1.361(7) . ?
N21 C211 1.466(8) . ?
C211 C212 1.511(9) . ?
C211 C213 1.516(9) . ?
C211 H21G 1.0000 . ?
C212 H21A 0.9800 . ?
C212 H21B 0.9800 . ?
C212 H21C 0.9800 . ?
C213 H21D 0.9800 . ?
C213 H21E 0.9800 . ?
C213 H21F 0.9800 . ?
C22 N23 1.327(8) . ?
C22 N22 1.380(8) . ?
N22 C222 1.454(8) . ?
N22 C221 1.454(8) . ?
C221 H22A 0.9800 . ?
C221 H22B 0.9800 . ?
C221 H22C 0.9800 . ?
C222 C223 1.511(9) . ?
C222 H22D 0.9900 . ?
C222 H22E 0.9900 . ?
C223 H22F 0.9800 . ?
C223 H22G 0.9800 . ?
C223 H22H 0.9800 . ?
N23 C231 1.467(7) . ?
C231 C232 1.512(9) . ?
C231 C233 1.524(9) . ?
C231 H23G 1.0000 . ?
C232 H23A 0.9800 . ?
C232 H23B 0.9800 . ?
C232 H23C 0.9800 . ?
C233 H23D 0.9800 . ?
C233 H23E 0.9800 . ?
C233 H23F 0.9800 . ?
N31 C32 1.462(8) . ?
N31 C33 1.466(8) . ?
C31 C32 1.505(10) . ?
C31 H31A 0.9800 . ?
C31 H31B 0.9800 . ?
C31 H31C 0.9800 . ?
C32 H32A 0.9900 . ?
C32 H32B 0.9900 . ?
C33 H33A 0.9800 . ?
C33 H33B 0.9800 . ?
C33 H33C 0.9800 . ?
N41 C43 1.453(8) . ?
N41 C41 1.461(11) . ?
C41 C42 1.369(12) . ?
C41 H41A 0.9900 . ?
C41 H41B 0.9900 . ?
C42 H42A 0.9800 . ?
C42 H42B 0.9800 . ?
C42 H42C 0.9800 . ?
C43 H43A 0.9800 . ?
C43 H43B 0.9800 . ?
C43 H43C 0.9800 . ?

loop_
_geom_torsion_atom_site_label_1
_geom_torsion_atom_site_label_2
_geom_torsion_atom_site_label_3
_geom_torsion_atom_site_label_4
_geom_torsion
_geom_torsion_site_symmetry_1
_geom_torsion_site_symmetry_2
_geom_torsion_site_symmetry_3
_geom_torsion_site_symmetry_4
_geom_torsion_publ_flag
N41 Zr1 N11 C12 106.7(4) . . . . ?
N31 Zr1 N11 C12 3.8(7) . . . . ?
N21 Zr1 N11 C12 -153.7(4) . . . . ?
N13 Zr1 N11 C12 -0.5(4) . . . . ?
N23 Zr1 N11 C12 -95.3(4) . . . . ?
C22 Zr1 N11 C12 -124.2(4) . . . . ?
N41 Zr1 N11 C111 -100.1(7) . . . . ?
N31 Zr1 N11 C111 157.0(6) . . . . ?
N21 Zr1 N11 C111 -0.5(7) . . . . ?
N13 Zr1 N11 C111 152.7(7) . . . . ?
N23 Zr1 N11 C111 57.9(7) . . . . ?
C12 Zr1 N11 C111 153.2(9) . . . . ?
C22 Zr1 N11 C111 29.0(7) . . . . ?
C12 N11 C111 C112 -115.7(7) . . . . ?
Zr1 N11 C111 C112 96.0(8) . . . . ?
C12 N11 C111 C113 120.6(7) . . . . ?
Zr1 N11 C111 C113 -27.7(10) . . . . ?
C111 N11 C12 N13 -160.6(6) . . . . ?
Zr1 N11 C12 N13 0.8(6) . . . . ?
C111 N11 C12 N12 21.5(10) . . . . ?
Zr1 N11 C12 N12 -177.2(6) . . . . ?
C111 N11 C12 Zr1 -161.4(6) . . . . ?
N41 Zr1 C12 N11 -76.8(4) . . . . ?
N31 Zr1 C12 N11 -178.2(4) . . . . ?
N21 Zr1 C12 N11 30.3(5) . . . . ?
N13 Zr1 C12 N11 179.2(7) . . . . ?
N23 Zr1 C12 N11 86.2(4) . . . . ?
C22 Zr1 C12 N11 60.7(4) . . . . ?
N41 Zr1 C12 N13 104.0(4) . . . . ?
N31 Zr1 C12 N13 2.7(5) . . . . ?
N21 Zr1 C12 N13 -148.8(4) . . . . ?
N23 Zr1 C12 N13 -92.9(4) . . . . ?
N11 Zr1 C12 N13 -179.2(7) . . . . ?
C22 Zr1 C12 N13 -118.5(4) . . . . ?
N41 Zr1 C12 N12 60(9) . . . . ?
N31 Zr1 C12 N12 -42(9) . . . . ?
N21 Zr1 C12 N12 167(9) . . . . ?
N13 Zr1 C12 N12 -44(9) . . . . ?
N23 Zr1 C12 N12 -137(9) . . . . ?
N11 Zr1 C12 N12 137(9) . . . . ?
C22 Zr1 C12 N12 -163(9) . . . . ?
N11 C12 N12 C122 -131.5(7) . . . . ?
N13 C12 N12 C122 50.7(10) . . . . ?
Zr1 C12 N12 C122 93(9) . . . . ?
N11 C12 N12 C121 50.6(11) . . . . ?
N13 C12 N12 C121 -127.2(8) . . . . ?
Zr1 C12 N12 C121 -85(9) . . . . ?
C12 N12 C122 C123 118.9(9) . . . . ?
C121 N12 C122 C123 -63.1(10) . . . . ?
N11 C12 N13 C131 -158.1(6) . . . . ?
N12 C12 N13 C131 19.9(10) . . . . ?
Zr1 C12 N13 C131 -157.3(7) . . . . ?
N11 C12 N13 Zr1 -0.8(6) . . . . ?
N12 C12 N13 Zr1 177.2(6) . . . . ?
N41 Zr1 N13 C12 -83.1(4) . . . . ?
N31 Zr1 N13 C12 -177.9(4) . . . . ?
N21 Zr1 N13 C12 47.0(5) . . . . ?
N23 Zr1 N13 C12 89.5(4) . . . . ?
N11 Zr1 N13 C12 0.5(4) . . . . ?
C22 Zr1 N13 C12 74.0(4) . . . . ?
N41 Zr1 N13 C131 68.3(6) . . . . ?
N31 Zr1 N13 C131 -26.5(6) . . . . ?
N21 Zr1 N13 C131 -161.6(5) . . . . ?
N23 Zr1 N13 C131 -119.1(6) . . . . ?
N11 Zr1 N13 C131 151.9(7) . . . . ?
C12 Zr1 N13 C131 151.4(8) . . . . ?
C22 Zr1 N13 C131 -134.6(6) . . . . ?
C12 N13 C131 C133 -146.3(6) . . . . ?
Zr1 N13 C131 C133 67.8(8) . . . . ?
C12 N13 C131 C132 88.3(8) . . . . ?
Zr1 N13 C131 C132 -57.6(8) . . . . ?
N41 Zr1 N21 C22 -175.1(4) . . . . ?
N31 Zr1 N21 C22 -80.5(4) . . . . ?
N13 Zr1 N21 C22 52.9(5) . . . . ?
N23 Zr1 N21 C22 0.8(3) . . . . ?
N11 Zr1 N21 C22 91.0(4) . . . . ?
C12 Zr1 N21 C22 76.9(4) . . . . ?
N41 Zr1 N21 C211 -24.3(6) . . . . ?
N31 Zr1 N21 C211 70.4(6) . . . . ?
N13 Zr1 N21 C211 -156.2(5) . . . . ?
N23 Zr1 N21 C211 151.6(6) . . . . ?
N11 Zr1 N21 C211 -118.1(6) . . . . ?
C12 Zr1 N21 C211 -132.3(6) . . . . ?
C22 Zr1 N21 C211 150.9(8) . . . . ?
C22 N21 C211 C212 -134.3(6) . . . . ?
Zr1 N21 C211 C212 80.1(7) . . . . ?
C22 N21 C211 C213 103.4(7) . . . . ?
Zr1 N21 C211 C213 -42.2(8) . . . . ?
C211 N21 C22 N23 -157.9(5) . . . . ?
Zr1 N21 C22 N23 -1.2(5) . . . . ?
C211 N21 C22 N22 23.2(9) . . . . ?
Zr1 N21 C22 N22 179.8(5) . . . . ?
C211 N21 C22 Zr1 -156.7(6) . . . . ?
N41 Zr1 C22 N23 -175.2(4) . . . . ?
N31 Zr1 C22 N23 -74.8(4) . . . . ?
N21 Zr1 C22 N23 178.7(6) . . . . ?
N13 Zr1 C22 N23 33.5(4) . . . . ?
N11 Zr1 C22 N23 88.0(4) . . . . ?
C12 Zr1 C22 N23 63.1(4) . . . . ?
N41 Zr1 C22 N21 6.2(5) . . . . ?
N31 Zr1 C22 N21 106.5(4) . . . . ?
N13 Zr1 C22 N21 -145.2(3) . . . . ?
N23 Zr1 C22 N21 -178.7(6) . . . . ?
N11 Zr1 C22 N21 -90.6(4) . . . . ?
C12 Zr1 C22 N21 -115.6(4) . . . . ?
N41 Zr1 C22 N22 4(9) . . . . ?
N31 Zr1 C22 N22 104(9) . . . . ?
N21 Zr1 C22 N22 -2(9) . . . . ?
N13 Zr1 C22 N22 -148(9) . . . . ?
N23 Zr1 C22 N22 179(100) . . . . ?
N11 Zr1 C22 N22 -93(9) . . . . ?
C12 Zr1 C22 N22 -118(9) . . . . ?
N23 C22 N22 C222 -133.5(7) . . . . ?
N21 C22 N22 C222 45.3(9) . . . . ?
Zr1 C22 N22 C222 48(9) . . . . ?
N23 C22 N22 C221 50.4(9) . . . . ?
N21 C22 N22 C221 -130.8(7) . . . . ?
Zr1 C22 N22 C221 -128(9) . . . . ?
C22 N22 C222 C223 115.7(7) . . . . ?
C221 N22 C222 C223 -67.9(8) . . . . ?
N21 C22 N23 C231 -168.0(5) . . . . ?
N22 C22 N23 C231 10.9(10) . . . . ?
Zr1 C22 N23 C231 -169.1(6) . . . . ?
N21 C22 N23 Zr1 1.2(5) . . . . ?
N22 C22 N23 Zr1 -179.9(6) . . . . ?
N41 Zr1 N23 C22 9.8(8) . . . . ?
N31 Zr1 N23 C22 108.1(4) . . . . ?
N21 Zr1 N23 C22 -0.8(3) . . . . ?
N13 Zr1 N23 C22 -151.3(4) . . . . ?
N11 Zr1 N23 C22 -93.3(4) . . . . ?
C12 Zr1 N23 C22 -122.1(4) . . . . ?
N41 Zr1 N23 C231 175.0(6) . . . . ?
N31 Zr1 N23 C231 -86.7(6) . . . . ?
N21 Zr1 N23 C231 164.4(7) . . . . ?
N13 Zr1 N23 C231 13.9(6) . . . . ?
N11 Zr1 N23 C231 71.9(6) . . . . ?
C12 Zr1 N23 C231 43.1(6) . . . . ?
C22 Zr1 N23 C231 165.2(9) . . . . ?
C22 N23 C231 C232 123.7(7) . . . . ?
Zr1 N23 C231 C232 -38.5(8) . . . . ?
C22 N23 C231 C233 -115.3(7) . . . . ?
Zr1 N23 C231 C233 82.4(8) . . . . ?
N41 Zr1 N31 C32 135.8(5) . . . . ?
N21 Zr1 N31 C32 35.4(6) . . . . ?
N13 Zr1 N31 C32 -117.3(5) . . . . ?
N23 Zr1 N31 C32 -21.8(5) . . . . ?
N11 Zr1 N31 C32 -121.0(6) . . . . ?
C12 Zr1 N31 C32 -118.6(5) . . . . ?
C22 Zr1 N31 C32 5.9(6) . . . . ?
N41 Zr1 N31 C33 -47.8(6) . . . . ?
N21 Zr1 N31 C33 -148.2(5) . . . . ?
N13 Zr1 N31 C33 59.1(6) . . . . ?
N23 Zr1 N31 C33 154.6(5) . . . . ?
N11 Zr1 N31 C33 55.4(8) . . . . ?
C12 Zr1 N31 C33 57.8(6) . . . . ?
C22 Zr1 N31 C33 -177.7(5) . . . . ?
C33 N31 C32 C31 59.5(9) . . . . ?
Zr1 N31 C32 C31 -123.6(6) . . . . ?
N31 Zr1 N41 C43 -18.9(6) . . . . ?
N21 Zr1 N41 C43 88.5(6) . . . . ?
N13 Zr1 N41 C43 -120.3(6) . . . . ?
N23 Zr1 N41 C43 79.3(8) . . . . ?
N11 Zr1 N41 C43 -177.9(6) . . . . ?
C12 Zr1 N41 C43 -149.7(6) . . . . ?
C22 Zr1 N41 C43 85.4(6) . . . . ?
N31 Zr1 N41 C41 170.0(7) . . . . ?
N21 Zr1 N41 C41 -82.6(7) . . . . ?
N13 Zr1 N41 C41 68.7(7) . . . . ?
N23 Zr1 N41 C41 -91.7(8) . . . . ?
N11 Zr1 N41 C41 11.1(7) . . . . ?
C12 Zr1 N41 C41 39.2(7) . . . . ?
C22 Zr1 N41 C41 -85.7(7) . . . . ?
C43 N41 C41 C42 81.1(10) . . . . ?
Zr1 N41 C41 C42 -106.2(8) . . . . ?
